data_7208567
loop_
_publ_author_name
'Cheng, Hong-Jian'
'Li, Hong-Xi'
'Ren, Zhi-Gang'
'L\"u, Chun-Ning'
'Shi, Jing'
'Lang, Jian-Ping'

_publ_section_title
;
 Substituted groups-directed assembly of Cd(ii) coordination polymers
 based on 5-R-1,3-benzenedicarboxylate and
 4,4'-bis(1-imidazolyl)bibenzene: syntheses, structures and
 photoluminescent properties
;
_journal_issue 18
_journal_name_full CrystEngComm
_journal_page_first 6064
_journal_paper_doi 10.1039/c2ce25677k
_journal_volume 14
_journal_year 2012
_chemical_formula_moiety 'C26 H18 Cd N4 O5'
_chemical_formula_sum 'C26 H18 Cd N4 O5'
_chemical_formula_weight 578.84
_chemical_name_systematic
;
?
;
_space_group_IT_number 14
_symmetry_cell_setting monoclinic
_symmetry_space_group_name_Hall '-P 2ybc'
_symmetry_space_group_name_H-M 'P 1 21/c 1'
_atom_sites_solution_hydrogens geom
_atom_sites_solution_primary direct
_atom_sites_solution_secondary difmap
_audit_creation_method SHELXL-97
_cell_angle_alpha 90.00
_cell_angle_beta 98.79(3)
_cell_angle_gamma 90.00
_cell_formula_units_Z 4
_cell_length_a 9.6647(19)
_cell_length_b 14.032(3)
_cell_length_c 16.543(3)
_cell_measurement_reflns_used 8049
_cell_measurement_temperature 293(2)
_cell_measurement_theta_max 25.3491
_cell_measurement_theta_min 3.0043
_cell_volume 2217.1(8)
_computing_cell_refinement 'CrystalClear, Ver. 1.30 (Rigaku/MSC, 2001)'
_computing_data_collection 'CrystalClear, Ver. 1.30 (Rigaku/MSC, 2001)'
_computing_data_reduction 'CrystalStructure, Ver. 3.60 (Rigaku/MSC, 2004)'
_computing_molecular_graphics "'ORTEPII (Johnson, 1976)"
_computing_publication_material SHELXL97
_computing_structure_refinement 'SHELXL-97 (Sheldrick, 1997)'
_computing_structure_solution 'SHELXS-97 (Sheldrick, 1990)'
_diffrn_ambient_temperature 293(2)
_diffrn_measured_fraction_theta_full 0.997
_diffrn_measured_fraction_theta_max 0.997
_diffrn_measurement_device_type 'Rigaku MercuryCCD area detector'
_diffrn_measurement_method \w
_diffrn_radiation_monochromator graphite
_diffrn_radiation_source 'fine-focus sealed tube'
_diffrn_radiation_type MoK\a
_diffrn_radiation_wavelength 0.71073
_diffrn_reflns_av_R_equivalents 0.0310
_diffrn_reflns_av_sigmaI/netI 0.0217
_diffrn_reflns_limit_h_max 11
_diffrn_reflns_limit_h_min -11
_diffrn_reflns_limit_k_max 15
_diffrn_reflns_limit_k_min -16
_diffrn_reflns_limit_l_max 19
_diffrn_reflns_limit_l_min -19
_diffrn_reflns_number 21086
_diffrn_reflns_theta_full 25.36
_diffrn_reflns_theta_max 25.36
_diffrn_reflns_theta_min 3.00
_diffrn_standards_decay_% 0
_diffrn_standards_interval_count 0
_diffrn_standards_interval_time 0
_diffrn_standards_number 0
_exptl_absorpt_coefficient_mu 1.034
_exptl_absorpt_correction_T_max 0.7467
_exptl_absorpt_correction_T_min 0.6825
_exptl_absorpt_correction_type multi-scan
_exptl_absorpt_process_details 'Jacobson, R. (1998) Private communication to Rigaku Company, Tokyo, Japan.'
_exptl_crystal_colour colorless
_exptl_crystal_density_diffrn 1.734
_exptl_crystal_density_method 'not measured'
_exptl_crystal_description block
_exptl_crystal_F_000 1160
_exptl_crystal_size_max 0.40
_exptl_crystal_size_mid 0.30
_exptl_crystal_size_min 0.30
_refine_diff_density_max 0.932
_refine_diff_density_min -0.795
_refine_diff_density_rms 0.074
_refine_ls_extinction_method none
_refine_ls_goodness_of_fit_ref 1.036
_refine_ls_hydrogen_treatment constr
_refine_ls_matrix_type full
_refine_ls_number_parameters 325
_refine_ls_number_reflns 4049
_refine_ls_number_restraints 0
_refine_ls_restrained_S_all 1.036
_refine_ls_R_factor_all 0.0407
_refine_ls_R_factor_gt 0.0361
_refine_ls_shift/su_max 0.001
_refine_ls_shift/su_mean 0.000
_refine_ls_structure_factor_coef Fsqd
_refine_ls_weighting_details 'calc w=1/[\s^2^(Fo^2^)+(0.0440P)^2^+3.6394P] where P=(Fo^2^+2Fc^2^)/3'
_refine_ls_weighting_scheme calc
_refine_ls_wR_factor_gt 0.0863
_refine_ls_wR_factor_ref 0.0892
_reflns_number_gt 3708
_reflns_number_total 4049
_reflns_threshold_expression >2sigma(I)
_cod_data_source_file c2ce25677k.txt
_cod_data_source_block '[Cd(5-HO-1,3-BDC)(bimb)]n'
_cod_original_sg_symbol_H-M 'P 21/c '
_cod_database_code 7208567

loop_
_symmetry_equiv_pos_as_xyz
'x, y, z'
'-x, y+1/2, -z+1/2'
'-x, -y, -z'
'x, -y-1/2, z-1/2'

loop_
_atom_site_label
_atom_site_type_symbol
_atom_site_fract_x
_atom_site_fract_y
_atom_site_fract_z
_atom_site_U_iso_or_equiv
_atom_site_adp_type
_atom_site_occupancy
_atom_site_symmetry_multiplicity
_atom_site_calc_flag
_atom_site_refinement_flags
C1 C 0.1072(5) 0.6325(3) 0.4588(2) 0.0542(11) Uani 1 1 d .
H1A H 0.0832 0.6247 0.5108 0.065 Uiso 1 1 calc R
C2 C 0.0159(5) 0.6333(4) 0.3882(3) 0.0623(13) Uani 1 1 d .
H2A H -0.0809 0.6265 0.3826 0.075 Uiso 1 1 calc R
C3 C 0.2282(4) 0.6524(3) 0.3621(2) 0.0386(8) Uani 1 1 d .
H3A H 0.3032 0.6609 0.3337 0.046 Uiso 1 1 calc R
C4 C 0.0483(4) 0.6488(3) 0.2396(2) 0.0422(9) Uani 1 1 d .
C5 C -0.0874(4) 0.6336(3) 0.2067(2) 0.0465(10) Uani 1 1 d .
H5A H -0.1542 0.6235 0.2407 0.056 Uiso 1 1 calc R
C6 C -0.1265(4) 0.6332(3) 0.1224(2) 0.0471(10) Uani 1 1 d .
H6A H -0.2200 0.6231 0.1008 0.057 Uiso 1 1 calc R
C7 C -0.0321(4) 0.6469(3) 0.0704(2) 0.0462(10) Uani 1 1 d .
C8 C 0.1015(5) 0.6708(5) 0.1048(3) 0.0835(19) Uani 1 1 d .
H8A H 0.1666 0.6858 0.0709 0.100 Uiso 1 1 calc R
C9 C 0.1422(5) 0.6732(5) 0.1887(3) 0.085(2) Uani 1 1 d .
H9A H 0.2329 0.6912 0.2105 0.103 Uiso 1 1 calc R
C10 C -0.0724(4) 0.6426(3) -0.0203(2) 0.0451(10) Uani 1 1 d .
C11 C -0.2067(4) 0.6679(4) -0.0572(3) 0.0595(12) Uani 1 1 d .
H11A H -0.2720 0.6875 -0.0248 0.071 Uiso 1 1 calc R
C12 C -0.2444(4) 0.6644(4) -0.1410(2) 0.0557(12) Uani 1 1 d .
H12A H -0.3343 0.6820 -0.1646 0.067 Uiso 1 1 calc R
C13 C -0.1484(4) 0.6346(3) -0.1899(2) 0.0403(9) Uani 1 1 d .
C14 C -0.0131(5) 0.6145(4) -0.1551(2) 0.0549(11) Uani 1 1 d .
H14A H 0.0534 0.5982 -0.1879 0.066 Uiso 1 1 calc R
C15 C 0.0234(4) 0.6186(4) -0.0712(3) 0.0564(12) Uani 1 1 d .
H15A H 0.1151 0.6048 -0.0481 0.068 Uiso 1 1 calc R
C16 C -0.1119(4) 0.5995(4) -0.3355(3) 0.0586(12) Uani 1 1 d .
H16A H -0.0177 0.5827 -0.3269 0.070 Uiso 1 1 calc R
C17 C -0.1982(4) 0.6007(3) -0.4079(2) 0.0524(11) Uani 1 1 d .
H17A H -0.1726 0.5848 -0.4581 0.063 Uiso 1 1 calc R
C18 C -0.3190(4) 0.6438(3) -0.3171(2) 0.0455(10) Uani 1 1 d .
H18A H -0.3938 0.6633 -0.2918 0.055 Uiso 1 1 calc R
C19 C 0.5816(4) 0.5587(2) 0.37912(19) 0.0321(7) Uani 1 1 d .
C20 C 0.4642(4) 0.6776(2) 0.09096(19) 0.0319(7) Uani 1 1 d .
C21 C 0.5765(3) 0.5423(2) 0.28847(18) 0.0286(7) Uani 1 1 d .
C22 C 0.5262(3) 0.6138(2) 0.23385(19) 0.0297(7) Uani 1 1 d .
H22A H 0.5022 0.6728 0.2534 0.036 Uiso 1 1 calc R
C23 C 0.5114(3) 0.5976(2) 0.14990(18) 0.0280(7) Uani 1 1 d .
C24 C 0.5462(4) 0.5094(2) 0.12125(19) 0.0342(7) Uani 1 1 d .
H24A H 0.5361 0.4983 0.0652 0.041 Uiso 1 1 calc R
C25 C 0.5960(4) 0.4380(2) 0.1753(2) 0.0336(7) Uani 1 1 d .
C26 C 0.6141(4) 0.4541(2) 0.2591(2) 0.0332(7) Uani 1 1 d .
H26A H 0.6510 0.4066 0.2954 0.040 Uiso 1 1 calc R
N1 N 0.2408(3) 0.6451(2) 0.44202(18) 0.0394(7) Uani 1 1 d .
N2 N 0.0942(3) 0.6461(2) 0.32634(18) 0.0387(7) Uani 1 1 d .
N3 N -0.3282(3) 0.6289(2) -0.39612(18) 0.0422(7) Uani 1 1 d .
N4 N -0.1900(3) 0.6278(2) -0.27711(18) 0.0405(7) Uani 1 1 d .
O1 O 0.5440(3) 0.63887(18) 0.40070(15) 0.0435(6) Uani 1 1 d .
O2 O 0.6213(3) 0.49233(18) 0.42731(14) 0.0488(7) Uani 1 1 d .
O3 O 0.4197(3) 0.75283(16) 0.12045(14) 0.0355(5) Uani 1 1 d .
O4 O 0.4768(3) 0.6691(2) 0.01760(14) 0.0481(7) Uani 1 1 d .
O5 O 0.6288(3) 0.34944(18) 0.14965(17) 0.0531(8) Uani 1 1 d .
H5B H 0.5984 0.3435 0.1009 0.080 Uiso 1 1 calc R
Cd1 Cd 0.45956(3) 0.642579(17) 0.519665(13) 0.03090(10) Uani 1 1 d .

loop_
_atom_site_aniso_label
_atom_site_aniso_U_11
_atom_site_aniso_U_22
_atom_site_aniso_U_33
_atom_site_aniso_U_23
_atom_site_aniso_U_13
_atom_site_aniso_U_12
C1 0.056(3) 0.083(3) 0.0237(19) 0.0018(19) 0.0070(18) 0.005(2)
C2 0.047(2) 0.111(4) 0.028(2) 0.006(2) 0.0052(18) 0.006(2)
C3 0.043(2) 0.046(2) 0.0228(17) 0.0044(15) -0.0059(15) -0.0079(16)
C4 0.041(2) 0.060(3) 0.0226(18) 0.0061(16) -0.0046(15) -0.0016(17)
C5 0.038(2) 0.072(3) 0.0289(19) 0.0025(18) 0.0028(16) -0.0036(18)
C6 0.0338(19) 0.073(3) 0.032(2) 0.0001(18) -0.0056(16) -0.0056(18)
C7 0.037(2) 0.073(3) 0.0253(19) 0.0053(17) -0.0069(15) -0.0068(18)
C8 0.040(2) 0.178(6) 0.030(2) 0.011(3) -0.0026(18) -0.015(3)
C9 0.043(2) 0.180(6) 0.030(2) 0.009(3) -0.0072(19) -0.020(3)
C10 0.040(2) 0.067(3) 0.0263(19) 0.0027(17) -0.0044(16) -0.0048(18)
C11 0.040(2) 0.106(4) 0.031(2) -0.001(2) -0.0014(17) -0.001(2)
C12 0.036(2) 0.094(4) 0.033(2) -0.002(2) -0.0083(16) 0.006(2)
C13 0.040(2) 0.054(2) 0.0234(18) 0.0016(15) -0.0063(15) -0.0036(17)
C14 0.049(2) 0.083(3) 0.030(2) -0.002(2) -0.0032(17) 0.018(2)
C15 0.041(2) 0.090(3) 0.034(2) 0.000(2) -0.0088(17) 0.015(2)
C16 0.044(2) 0.093(4) 0.036(2) -0.004(2) -0.0007(18) 0.011(2)
C17 0.056(3) 0.072(3) 0.028(2) -0.0071(19) 0.0013(17) 0.008(2)
C18 0.043(2) 0.068(3) 0.0219(18) -0.0014(17) -0.0044(15) 0.0026(18)
C19 0.0401(18) 0.0362(19) 0.0186(15) 0.0039(14) -0.0004(13) -0.0059(15)
C20 0.0388(18) 0.0339(18) 0.0215(16) 0.0036(14) 0.0002(13) -0.0012(15)
C21 0.0366(17) 0.0284(16) 0.0189(15) 0.0032(12) -0.0016(13) -0.0026(13)
C22 0.0403(18) 0.0278(16) 0.0206(16) -0.0002(13) 0.0037(13) -0.0017(14)
C23 0.0368(17) 0.0279(17) 0.0184(15) 0.0042(13) 0.0012(13) -0.0013(13)
C24 0.052(2) 0.0335(18) 0.0167(15) -0.0013(13) 0.0026(14) -0.0009(16)
C25 0.0467(19) 0.0272(17) 0.0256(17) -0.0036(14) 0.0016(14) 0.0025(15)
C26 0.0442(19) 0.0306(18) 0.0232(16) 0.0053(13) -0.0006(14) 0.0018(14)
N1 0.0528(19) 0.0381(17) 0.0227(15) 0.0040(12) -0.0083(13) -0.0026(14)
N2 0.0410(17) 0.0510(19) 0.0218(15) 0.0042(13) -0.0023(12) -0.0025(14)
N3 0.0465(18) 0.054(2) 0.0236(15) -0.0017(13) -0.0031(13) 0.0013(15)
N4 0.0413(17) 0.054(2) 0.0234(15) 0.0017(13) -0.0035(13) -0.0010(14)
O1 0.0667(18) 0.0441(16) 0.0186(12) -0.0020(10) 0.0034(12) 0.0105(13)
O2 0.0848(19) 0.0347(14) 0.0220(12) 0.0081(11) -0.0075(12) -0.0101(13)
O3 0.0504(14) 0.0294(13) 0.0255(12) 0.0049(10) 0.0019(10) 0.0036(10)
O4 0.0771(19) 0.0499(16) 0.0175(13) 0.0078(11) 0.0077(12) 0.0111(14)
O5 0.090(2) 0.0352(15) 0.0305(14) -0.0067(11) -0.0013(14) 0.0199(14)
Cd1 0.04869(18) 0.02781(15) 0.01378(14) -0.00167(9) -0.00298(10) -0.00020(10)

loop_
_atom_type_symbol
_atom_type_description
_atom_type_scat_dispersion_real
_atom_type_scat_dispersion_imag
_atom_type_scat_source
C C 0.0033 0.0016 'International Tables Vol C Tables 4.2.6.8 and 6.1.1.4'
H H 0.0000 0.0000 'International Tables Vol C Tables 4.2.6.8 and 6.1.1.4'
N N 0.0061 0.0033 'International Tables Vol C Tables 4.2.6.8 and 6.1.1.4'
O O 0.0106 0.0060 'International Tables Vol C Tables 4.2.6.8 and 6.1.1.4'
Cd Cd -0.8075 1.2024 'International Tables Vol C Tables 4.2.6.8 and 6.1.1.4'

loop_
_geom_angle_atom_site_label_1
_geom_angle_atom_site_label_2
_geom_angle_atom_site_label_3
_geom_angle
_geom_angle_site_symmetry_1
_geom_angle_site_symmetry_3
C2 C1 N1 109.5(4) . .
C2 C1 H1A 125.3 . .
N1 C1 H1A 125.3 . .
C1 C2 N2 106.5(4) . .
C1 C2 H2A 126.8 . .
N2 C2 H2A 126.8 . .
N1 C3 N2 111.9(3) . .
N1 C3 H3A 124.0 . .
N2 C3 H3A 124.0 . .
C5 C4 C9 118.8(4) . .
C5 C4 N2 121.9(3) . .
C9 C4 N2 119.2(3) . .
C4 C5 C6 120.1(4) . .
C4 C5 H5A 119.9 . .
C6 C5 H5A 119.9 . .
C7 C6 C5 121.9(4) . .
C7 C6 H6A 119.0 . .
C5 C6 H6A 119.0 . .
C6 C7 C8 116.9(4) . .
C6 C7 C10 122.2(4) . .
C8 C7 C10 120.8(4) . .
C7 C8 C9 121.9(4) . .
C7 C8 H8A 119.0 . .
C9 C8 H8A 119.0 . .
C4 C9 C8 119.7(4) . .
C4 C9 H9A 120.1 . .
C8 C9 H9A 120.1 . .
C15 C10 C11 117.4(4) . .
C15 C10 C7 121.7(4) . .
C11 C10 C7 120.8(4) . .
C12 C11 C10 121.1(4) . .
C12 C11 H11A 119.4 . .
C10 C11 H11A 119.4 . .
C11 C12 C13 120.0(4) . .
C11 C12 H12A 120.0 . .
C13 C12 H12A 120.0 . .
C14 C13 C12 119.7(4) . .
C14 C13 N4 120.5(4) . .
C12 C13 N4 119.7(3) . .
C13 C14 C15 119.5(4) . .
C13 C14 H14A 120.2 . .
C15 C14 H14A 120.2 . .
C14 C15 C10 122.0(4) . .
C14 C15 H15A 119.0 . .
C10 C15 H15A 119.0 . .
C17 C16 N4 106.8(4) . .
C17 C16 H16A 126.6 . .
N4 C16 H16A 126.6 . .
C16 C17 N3 109.6(4) . .
C16 C17 H17A 125.2 . .
N3 C17 H17A 125.2 . .
N3 C18 N4 112.4(4) . .
N3 C18 H18A 123.8 . .
N4 C18 H18A 123.8 . .
O2 C19 O1 124.3(3) . .
O2 C19 C21 118.8(3) . .
O1 C19 C21 117.0(3) . .
O4 C20 O3 123.1(3) . .
O4 C20 C23 119.6(3) . .
O3 C20 C23 117.2(3) . .
C22 C21 C26 119.9(3) . .
C22 C21 C19 119.4(3) . .
C26 C21 C19 120.6(3) . .
C21 C22 C23 120.2(3) . .
C21 C22 H22A 119.9 . .
C23 C22 H22A 119.9 . .
C24 C23 C22 119.6(3) . .
C24 C23 C20 120.5(3) . .
C22 C23 C20 119.8(3) . .
C25 C24 C23 120.4(3) . .
C25 C24 H24A 119.8 . .
C23 C24 H24A 119.8 . .
O5 C25 C24 122.2(3) . .
O5 C25 C26 117.3(3) . .
C24 C25 C26 120.5(3) . .
C25 C26 C21 119.4(3) . .
C25 C26 H26A 120.3 . .
C21 C26 H26A 120.3 . .
C3 N1 C1 105.6(3) . .
C3 N1 Cd1 119.9(3) . .
C1 N1 Cd1 134.2(2) . .
C3 N2 C2 106.5(3) . .
C3 N2 C4 124.7(3) . .
C2 N2 C4 128.8(3) . .
C18 N3 C17 105.4(3) . .
C18 N3 Cd1 120.4(3) . 1_454
C17 N3 Cd1 134.0(2) . 1_454
C18 N4 C16 105.8(3) . .
C18 N4 C13 125.5(3) . .
C16 N4 C13 128.6(3) . .
C19 O1 Cd1 115.6(2) . .
C19 O2 Cd1 141.0(2) . 3_666
C20 O3 Cd1 98.56(19) . 4_575
C20 O4 Cd1 82.9(2) . 4_575
C25 O5 H5B 109.5 . .
O1 Cd1 O2 120.76(9) . 3_666
O1 Cd1 O3 140.83(9) . 4_576
O2 Cd1 O3 98.41(9) 3_666 4_576
O1 Cd1 N1 86.39(11) . .
O2 Cd1 N1 83.54(10) 3_666 .
O3 Cd1 N1 98.84(10) 4_576 .
O1 Cd1 N3 96.82(11) . 1_656
O2 Cd1 N3 91.38(11) 3_666 1_656
O3 Cd1 N3 81.20(10) 4_576 1_656
N1 Cd1 N3 174.88(11) . 1_656
O1 Cd1 O4 88.84(8) . 4_576
O2 Cd1 O4 149.48(9) 3_666 4_576
O3 Cd1 O4 52.40(8) 4_576 4_576
N1 Cd1 O4 91.82(9) . 4_576
N3 Cd1 O4 92.23(10) 1_656 4_576

loop_
_geom_bond_atom_site_label_1
_geom_bond_atom_site_label_2
_geom_bond_distance
_geom_bond_site_symmetry_2
C1 C2 1.353(6) .
C1 N1 1.373(6) .
C1 H1A 0.9300 .
C2 N2 1.374(5) .
C2 H2A 0.9300 .
C3 N1 1.312(5) .
C3 N2 1.343(5) .
C3 H3A 0.9300 .
C4 C5 1.357(5) .
C4 C9 1.373(6) .
C4 N2 1.436(4) .
C5 C6 1.389(5) .
C5 H5A 0.9300 .
C6 C7 1.360(6) .
C6 H6A 0.9300 .
C7 C8 1.371(6) .
C7 C10 1.492(5) .
C8 C9 1.383(6) .
C8 H8A 0.9300 .
C9 H9A 0.9300 .
C10 C15 1.385(6) .
C10 C11 1.394(6) .
C11 C12 1.379(6) .
C11 H11A 0.9300 .
C12 C13 1.386(6) .
C12 H12A 0.9300 .
C13 C14 1.375(6) .
C13 N4 1.440(4) .
C14 C15 1.381(6) .
C14 H14A 0.9300 .
C15 H15A 0.9300 .
C16 C17 1.351(6) .
C16 N4 1.373(5) .
C16 H16A 0.9300 .
C17 N3 1.359(5) .
C17 H17A 0.9300 .
C18 N3 1.314(5) .
C18 N4 1.338(5) .
C18 H18A 0.9300 .
C19 O2 1.247(4) .
C19 O1 1.251(4) .
C19 C21 1.510(4) .
C20 O4 1.244(4) .
C20 O3 1.266(4) .
C20 C23 1.511(4) .
C21 C22 1.388(4) .
C21 C26 1.397(5) .
C22 C23 1.393(4) .
C22 H22A 0.9300 .
C23 C24 1.385(5) .
C24 C25 1.380(5) .
C24 H24A 0.9300 .
C25 O5 1.366(4) .
C25 C26 1.389(5) .
C26 H26A 0.9300 .
N1 Cd1 2.301(3) .
N3 Cd1 2.305(3) 1_454
O1 Cd1 2.243(3) .
O2 Cd1 2.274(2) 3_666
O3 Cd1 2.298(2) 4_575
O4 Cd1 2.649(3) 4_575
O5 H5B 0.8200 .
Cd1 O2 2.274(2) 3_666
Cd1 O3 2.298(2) 4_576
Cd1 N3 2.305(3) 1_656
Cd1 O4 2.649(3) 4_576

loop_
_geom_hbond_atom_site_label_D
_geom_hbond_atom_site_label_H
_geom_hbond_atom_site_label_A
_geom_hbond_distance_DH
_geom_hbond_distance_HA
_geom_hbond_distance_DA
_geom_hbond_angle_DHA
_geom_hbond_site_symmetry_A
O5 H5B O4 0.82 1.99 2.811(4) 179.2 3_665
